data_4338660
loop_
_publ_author_name
'Huang, Wei'
'Song, Chunxia'
'He, Cheng'
'Lv, Guojun'
'Hu, Xiaoyue'
'Zhu, Xiang'
'Duan, Chunying'

_publ_section_title
;
 Recognition Preference of Rhodamine-Thiospirolactams for Mercury(II) in
 Aqueous Solution
;
_journal_coden_ASTM INOCAJ
_journal_issue 12
_journal_name_full 'Inorganic Chemistry'
_journal_page_first 5061
_journal_page_last 5072
_journal_paper_doi 10.1021/ic8015657
_journal_volume 48
_journal_year 2009
_chemical_formula_sum 'C35 H36 N4 O S'
_chemical_formula_weight 560.74
_space_group_IT_number 14
_symmetry_cell_setting monoclinic
_symmetry_space_group_name_Hall '-P 2ybc'
_symmetry_space_group_name_H-M 'P 1 21/c 1'
_atom_sites_solution_hydrogens geom
_atom_sites_solution_primary direct
_atom_sites_solution_secondary difmap
_audit_creation_method SHELXL-97
_cell_angle_alpha 90.00
_cell_angle_beta 115.876(6)
_cell_angle_gamma 90.00
_cell_formula_units_Z 4
_cell_length_a 15.7859(17)
_cell_length_b 12.2286(13)
_cell_length_c 17.5369(18)
_cell_measurement_temperature 273(2)
_cell_volume 3045.9(6)
_computing_cell_refinement 'Bruker SMART'
_computing_data_collection 'Bruker SMART'
_computing_data_reduction 'Bruker SAINT'
_computing_molecular_graphics 'Bruker SHELXTL'
_computing_publication_material 'Bruker SHELXTL'
_computing_structure_refinement 'Bruker SHELXTL'
_computing_structure_solution 'Bruker SHELXTL'
_diffrn_ambient_temperature 273(2)
_diffrn_measured_fraction_theta_full 1.000
_diffrn_measured_fraction_theta_max 1.000
_diffrn_measurement_device_type 'CCD area detector'
_diffrn_measurement_method 'phi and omega scans'
_diffrn_radiation_monochromator graphite
_diffrn_radiation_source 'fine-focus sealed tube'
_diffrn_radiation_type MoK\a
_diffrn_radiation_wavelength 0.71073
_diffrn_reflns_av_R_equivalents 0.0372
_diffrn_reflns_av_sigmaI/netI 0.0421
_diffrn_reflns_limit_h_max 18
_diffrn_reflns_limit_h_min -17
_diffrn_reflns_limit_k_max 14
_diffrn_reflns_limit_k_min -14
_diffrn_reflns_limit_l_max 17
_diffrn_reflns_limit_l_min -20
_diffrn_reflns_number 15771
_diffrn_reflns_theta_full 25.00
_diffrn_reflns_theta_max 25.00
_diffrn_reflns_theta_min 2.11
_exptl_absorpt_coefficient_mu 0.140
_exptl_absorpt_correction_T_max 0.9752
_exptl_absorpt_correction_T_min 0.9618
_exptl_absorpt_correction_type none
_exptl_crystal_colour yellow
_exptl_crystal_density_diffrn 1.223
_exptl_crystal_density_method 'not measured'
_exptl_crystal_description block
_exptl_crystal_F_000 1192
_exptl_crystal_size_max 0.28
_exptl_crystal_size_mid 0.25
_exptl_crystal_size_min 0.18
_refine_diff_density_max 0.462
_refine_diff_density_min -0.293
_refine_diff_density_rms 0.037
_refine_ls_extinction_method none
_refine_ls_goodness_of_fit_ref 1.069
_refine_ls_hydrogen_treatment 'riding mode'
_refine_ls_matrix_type full
_refine_ls_number_parameters 370
_refine_ls_number_reflns 5373
_refine_ls_number_restraints 0
_refine_ls_restrained_S_all 1.069
_refine_ls_R_factor_all 0.0892
_refine_ls_R_factor_gt 0.0512
_refine_ls_shift/su_max 0.000
_refine_ls_shift/su_mean 0.000
_refine_ls_structure_factor_coef Fsqd
_refine_ls_weighting_details 'calc w=1/[\s^2^(Fo^2^)+(0.0679P)^2^+0.2928P] where P=(Fo^2^+2Fc^2^)/3'
_refine_ls_weighting_scheme calc
_refine_ls_wR_factor_gt 0.1300
_refine_ls_wR_factor_ref 0.1460
_reflns_number_gt 3410
_reflns_number_total 5373
_reflns_threshold_expression >2sigma(I)
_cod_data_source_file ic8015657_si_001.cif
_cod_data_source_block 1
_cod_depositor_comments
;
The following automatic conversions were performed:

'_symmetry_cell_setting' value 'Monoclinic' changed to 'monoclinic'
according to
/usr/data/users/saulius/automatic-downloads/retrospective/ACS/lib/dictionaries/cif_core.dic
dictionary named 'cif_core.dic' version 2.4.2 from 2011-04-26.

Automatic conversion script
Id: cif_fix_values 2281 2013-09-26 08:29:07Z andrius 
;
_cod_original_sg_symbol_H-M P2(1)/c
_cod_database_code 4338660

loop_
_symmetry_equiv_pos_as_xyz
'x, y, z'
'-x, y+1/2, -z+1/2'
'-x, -y, -z'
'x, -y-1/2, z-1/2'

loop_
_atom_site_label
_atom_site_type_symbol
_atom_site_fract_x
_atom_site_fract_y
_atom_site_fract_z
_atom_site_U_iso_or_equiv
_atom_site_adp_type
_atom_site_occupancy
_atom_site_symmetry_multiplicity
_atom_site_calc_flag
_atom_site_refinement_flags
S1 S 0.34390(4) 0.18239(5) 0.18114(4) 0.0561(2) Uani 1 1 d .
O1 O 0.56210(11) 0.35334(13) 0.35601(11) 0.0552(4) Uani 1 1 d .
N4 N 0.80103(16) 0.1027(2) 0.37959(16) 0.0792(7) Uani 1 1 d .
N3 N 0.37525(15) 0.61522(17) 0.41405(14) 0.0646(6) Uani 1 1 d .
N1 N 0.18755(15) 0.05503(19) 0.12093(14) 0.0715(7) Uani 1 1 d .
N2 N 0.17500(16) 0.1082(2) 0.04576(15) 0.0770(7) Uani 1 1 d .
C15 C 0.1207(2) 0.2113(3) -0.1154(2) 0.0801(9) Uani 1 1 d .
H15A H 0.1604 0.2509 -0.0680 0.096 Uiso 1 1 calc R
C14 C 0.0955(2) 0.2534(3) -0.1946(2) 0.0935(10) Uani 1 1 d .
H14A H 0.1168 0.3223 -0.2007 0.112 Uiso 1 1 calc R
C13 C 0.0388(3) 0.1940(4) -0.2651(2) 0.1075(13) Uani 1 1 d .
H13A H 0.0227 0.2221 -0.3190 0.129 Uiso 1 1 calc R
C12 C 0.0063(2) 0.0944(4) -0.2560(2) 0.1087(13) Uani 1 1 d .
H12A H -0.0320 0.0544 -0.3038 0.130 Uiso 1 1 calc R
C11 C 0.0300(2) 0.0517(3) -0.1759(2) 0.0883(10) Uani 1 1 d .
H11A H 0.0069 -0.0162 -0.1701 0.106 Uiso 1 1 calc R
C10 C 0.08766(17) 0.1102(3) -0.10508(17) 0.0655(8) Uani 1 1 d .
C9 C 0.11342(18) 0.0639(2) -0.02060(18) 0.0689(8) Uani 1 1 d .
H9A H 0.0838 0.0004 -0.0157 0.083 Uiso 1 1 calc R
C8 C 0.26240(16) 0.0887(2) 0.18437(16) 0.0552(7) Uani 1 1 d .
C7 C 0.28767(16) 0.05185(19) 0.27088(15) 0.0493(6) Uani 1 1 d .
C6 C 0.23588(17) -0.0215(2) 0.29435(17) 0.0609(7) Uani 1 1 d .
H6A H 0.1824 -0.0548 0.2534 0.073 Uiso 1 1 calc R
C5 C 0.26476(19) -0.0438(2) 0.37870(19) 0.0650(7) Uani 1 1 d .
H5A H 0.2298 -0.0913 0.3952 0.078 Uiso 1 1 calc R
C4 C 0.3453(2) 0.0036(2) 0.43922(17) 0.0657(7) Uani 1 1 d .
H4A H 0.3646 -0.0128 0.4962 0.079 Uiso 1 1 calc R
C3 C 0.39729(18) 0.0749(2) 0.41610(16) 0.0573(7) Uani 1 1 d .
H3A H 0.4521 0.1059 0.4571 0.069 Uiso 1 1 calc R
C2 C 0.36748(16) 0.10035(18) 0.33140(15) 0.0466(6) Uani 1 1 d .
C1 C 0.41512(15) 0.18663(18) 0.30047(14) 0.0452(6) Uani 1 1 d .
C16 C 0.40565(15) 0.29887(18) 0.33216(14) 0.0457(6) Uani 1 1 d .
C17 C 0.32484(18) 0.3319(2) 0.33773(18) 0.0621(7) Uani 1 1 d .
H17A H 0.2754 0.2824 0.3228 0.075 Uiso 1 1 calc R
C18 C 0.31425(18) 0.4339(2) 0.36412(18) 0.0673(8) Uani 1 1 d .
H18A H 0.2584 0.4517 0.3669 0.081 Uiso 1 1 calc R
C19 C 0.38612(17) 0.5127(2) 0.38714(15) 0.0531(6) Uani 1 1 d .
C20 C 0.46819(16) 0.48049(19) 0.38208(14) 0.0486(6) Uani 1 1 d .
H20A H 0.5177 0.5297 0.3962 0.058 Uiso 1 1 calc R
C21 C 0.47647(15) 0.37570(18) 0.35611(14) 0.0440(6) Uani 1 1 d .
C22 C 0.4489(2) 0.6965(2) 0.43778(16) 0.0620(7) Uani 1 1 d .
H22A H 0.5092 0.6602 0.4676 0.074 Uiso 1 1 calc R
H22B H 0.4418 0.7474 0.4770 0.074 Uiso 1 1 calc R
C23 C 0.4505(2) 0.7602(2) 0.36499(18) 0.0740(8) Uani 1 1 d .
H23A H 0.5013 0.8120 0.3862 0.111 Uiso 1 1 calc R
H23B H 0.3919 0.7983 0.3359 0.111 Uiso 1 1 calc R
H23C H 0.4594 0.7109 0.3265 0.111 Uiso 1 1 calc R
C24 C 0.2874(2) 0.6458(2) 0.4181(2) 0.0852(10) Uani 1 1 d .
H24A H 0.2986 0.7098 0.4539 0.102 Uiso 1 1 calc R
H24B H 0.2681 0.5866 0.4439 0.102 Uiso 1 1 calc R
C25 C 0.2109(3) 0.6696(3) 0.3339(3) 0.1109(13) Uani 1 1 d .
H25A H 0.1550 0.6891 0.3397 0.166 Uiso 1 1 calc R
H25B H 0.1986 0.6060 0.2986 0.166 Uiso 1 1 calc R
H25C H 0.2291 0.7292 0.3087 0.166 Uiso 1 1 calc R
C26 C 0.51689(15) 0.16324(18) 0.32347(13) 0.0434(5) Uani 1 1 d .
C27 C 0.58335(16) 0.24552(19) 0.34918(14) 0.0453(6) Uani 1 1 d .
C28 C 0.67651(17) 0.2265(2) 0.36887(15) 0.0550(6) Uani 1 1 d .
H28A H 0.7189 0.2844 0.3867 0.066 Uiso 1 1 calc R
C29 C 0.70858(17) 0.1223(2) 0.36260(15) 0.0569(7) Uani 1 1 d .
C30 C 0.64134(17) 0.0380(2) 0.33647(15) 0.0557(7) Uani 1 1 d .
H30A H 0.6597 -0.0331 0.3321 0.067 Uiso 1 1 calc R
C31 C 0.54952(17) 0.0594(2) 0.31742(14) 0.0510(6) Uani 1 1 d .
H31A H 0.5067 0.0019 0.2995 0.061 Uiso 1 1 calc R
C32 C 0.8716(2) 0.1978(3) 0.4001(3) 0.1114(14) Uani 1 1 d .
H32A H 0.9224 0.1777 0.3858 0.134 Uiso 1 1 calc R
H32B H 0.8404 0.2619 0.3674 0.134 Uiso 1 1 calc R
C33 C 0.9077(3) 0.2205(4) 0.4875(3) 0.1510(19) Uani 1 1 d .
H33A H 0.9520 0.2797 0.5017 0.226 Uiso 1 1 calc R
H33B H 0.9387 0.1567 0.5194 0.226 Uiso 1 1 calc R
H33C H 0.8570 0.2407 0.5010 0.226 Uiso 1 1 calc R
C34 C 0.8356(2) -0.0067(3) 0.3786(2) 0.0868(10) Uani 1 1 d .
H34A H 0.8944 -0.0015 0.3738 0.104 Uiso 1 1 calc R
H34B H 0.7907 -0.0445 0.3287 0.104 Uiso 1 1 calc R
C35 C 0.8518(3) -0.0740(3) 0.4553(3) 0.1207(14) Uani 1 1 d .
H35A H 0.8745 -0.1450 0.4500 0.181 Uiso 1 1 calc R
H35B H 0.7937 -0.0815 0.4599 0.181 Uiso 1 1 calc R
H35C H 0.8975 -0.0384 0.5051 0.181 Uiso 1 1 calc R

loop_
_atom_site_aniso_label
_atom_site_aniso_U_11
_atom_site_aniso_U_22
_atom_site_aniso_U_33
_atom_site_aniso_U_23
_atom_site_aniso_U_13
_atom_site_aniso_U_12
S1 0.0518(4) 0.0600(4) 0.0463(4) 0.0022(3) 0.0119(3) -0.0078(3)
O1 0.0458(10) 0.0436(10) 0.0759(12) -0.0052(8) 0.0263(8) -0.0016(8)
N4 0.0471(14) 0.0655(16) 0.114(2) -0.0193(14) 0.0244(13) 0.0046(12)
N3 0.0616(14) 0.0462(13) 0.0855(16) -0.0103(11) 0.0317(12) 0.0022(11)
N1 0.0612(14) 0.0789(17) 0.0553(14) 0.0014(12) 0.0079(11) -0.0198(12)
N2 0.0655(15) 0.0832(17) 0.0602(15) -0.0009(13) 0.0069(12) -0.0192(13)
C15 0.0652(19) 0.092(2) 0.074(2) 0.0018(18) 0.0223(16) 0.0064(18)
C14 0.074(2) 0.111(3) 0.094(3) 0.024(2) 0.035(2) 0.018(2)
C13 0.065(2) 0.172(4) 0.081(3) 0.027(3) 0.028(2) 0.021(3)
C12 0.069(2) 0.176(4) 0.064(2) -0.013(3) 0.0120(17) -0.004(3)
C11 0.0618(19) 0.121(3) 0.065(2) -0.0066(19) 0.0121(16) -0.0118(18)
C10 0.0418(14) 0.086(2) 0.0589(18) -0.0053(15) 0.0123(13) -0.0010(14)
C9 0.0541(16) 0.076(2) 0.0650(18) -0.0084(15) 0.0155(14) -0.0130(14)
C8 0.0466(14) 0.0508(15) 0.0578(16) -0.0037(12) 0.0132(12) -0.0040(12)
C7 0.0478(14) 0.0424(13) 0.0563(15) -0.0003(11) 0.0215(12) 0.0000(11)
C6 0.0551(16) 0.0532(16) 0.0722(19) -0.0046(13) 0.0257(14) -0.0084(13)
C5 0.0705(19) 0.0509(16) 0.083(2) 0.0063(14) 0.0424(16) -0.0041(14)
C4 0.0813(19) 0.0576(17) 0.0620(17) 0.0038(14) 0.0347(15) -0.0022(15)
C3 0.0605(16) 0.0547(16) 0.0513(15) -0.0007(12) 0.0194(12) -0.0060(13)
C2 0.0460(13) 0.0375(13) 0.0551(15) -0.0036(11) 0.0209(11) 0.0010(11)
C1 0.0430(13) 0.0439(13) 0.0445(13) 0.0003(10) 0.0152(10) -0.0019(11)
C16 0.0438(13) 0.0402(13) 0.0487(14) 0.0002(10) 0.0159(11) -0.0010(11)
C17 0.0488(15) 0.0471(16) 0.094(2) -0.0071(14) 0.0340(14) -0.0043(12)
C18 0.0558(17) 0.0511(16) 0.104(2) -0.0049(15) 0.0426(15) 0.0024(13)
C19 0.0565(15) 0.0417(14) 0.0611(16) 0.0005(11) 0.0257(12) 0.0034(12)
C20 0.0490(14) 0.0399(13) 0.0513(14) -0.0004(11) 0.0166(11) -0.0046(11)
C21 0.0416(13) 0.0447(14) 0.0426(13) 0.0054(10) 0.0155(10) 0.0028(11)
C22 0.0796(19) 0.0463(15) 0.0606(17) -0.0068(12) 0.0310(14) -0.0006(14)
C23 0.089(2) 0.0688(19) 0.0738(19) 0.0051(15) 0.0444(17) 0.0086(16)
C24 0.089(2) 0.0643(19) 0.101(3) -0.0197(17) 0.040(2) 0.0063(17)
C25 0.098(3) 0.075(2) 0.129(3) -0.013(2) 0.022(2) 0.012(2)
C26 0.0440(13) 0.0442(14) 0.0394(13) -0.0022(10) 0.0159(10) -0.0004(11)
C27 0.0427(13) 0.0445(14) 0.0451(14) -0.0017(10) 0.0159(11) 0.0028(11)
C28 0.0450(14) 0.0543(16) 0.0586(16) -0.0082(12) 0.0161(12) -0.0003(12)
C29 0.0426(14) 0.0645(18) 0.0557(16) -0.0060(13) 0.0140(12) 0.0070(13)
C30 0.0543(16) 0.0508(15) 0.0569(16) -0.0056(12) 0.0196(12) 0.0086(12)
C31 0.0519(15) 0.0484(15) 0.0475(14) -0.0057(11) 0.0169(11) -0.0038(12)
C32 0.073(2) 0.139(4) 0.111(3) -0.022(3) 0.030(2) 0.037(2)
C33 0.117(4) 0.181(5) 0.129(4) -0.004(3) 0.030(3) 0.049(3)
C34 0.0622(19) 0.082(2) 0.116(3) -0.010(2) 0.0389(18) 0.0144(17)
C35 0.094(3) 0.115(3) 0.131(3) 0.026(3) 0.029(2) 0.026(2)

loop_
_atom_type_symbol
_atom_type_description
_atom_type_scat_dispersion_real
_atom_type_scat_dispersion_imag
_atom_type_scat_source
C C 0.0033 0.0016 'International Tables Vol C Tables 4.2.6.8 and 6.1.1.4'
H H 0.0000 0.0000 'International Tables Vol C Tables 4.2.6.8 and 6.1.1.4'
N N 0.0061 0.0033 'International Tables Vol C Tables 4.2.6.8 and 6.1.1.4'
O O 0.0106 0.0060 'International Tables Vol C Tables 4.2.6.8 and 6.1.1.4'
S S 0.1246 0.1234 'International Tables Vol C Tables 4.2.6.8 and 6.1.1.4'

loop_
_geom_angle_atom_site_label_1
_geom_angle_atom_site_label_2
_geom_angle_atom_site_label_3
_geom_angle
C8 S1 C1 94.17(11)
C27 O1 C21 117.73(18)
C29 N4 C34 121.8(2)
C29 N4 C32 120.7(2)
C34 N4 C32 117.5(2)
C19 N3 C22 121.3(2)
C19 N3 C24 120.7(2)
C22 N3 C24 118.0(2)
C8 N1 N2 111.3(2)
C9 N2 N1 113.7(2)
C14 C15 C10 120.7(3)
C15 C14 C13 120.1(4)
C12 C13 C14 119.9(4)
C13 C12 C11 120.5(4)
C10 C11 C12 119.8(4)
C11 C10 C15 119.0(3)
C11 C10 C9 119.5(3)
C15 C10 C9 121.5(3)
N2 C9 C10 121.7(3)
N1 C8 C7 122.0(2)
N1 C8 S1 126.5(2)
C7 C8 S1 111.45(16)
C2 C7 C6 120.5(2)
C2 C7 C8 114.2(2)
C6 C7 C8 125.2(2)
C5 C6 C7 119.1(2)
C6 C5 C4 120.5(3)
C3 C4 C5 120.6(3)
C4 C3 C2 119.5(2)
C7 C2 C3 119.9(2)
C7 C2 C1 116.8(2)
C3 C2 C1 123.2(2)
C26 C1 C16 109.85(18)
C26 C1 C2 114.06(18)
C16 C1 C2 110.72(19)
C26 C1 S1 109.92(15)
C16 C1 S1 108.93(15)
C2 C1 S1 103.10(14)
C21 C16 C17 115.5(2)
C21 C16 C1 122.2(2)
C17 C16 C1 122.2(2)
C18 C17 C16 123.0(2)
C17 C18 C19 121.3(2)
N3 C19 C20 122.5(2)
N3 C19 C18 121.1(2)
C20 C19 C18 116.4(2)
C21 C20 C19 120.4(2)
C16 C21 O1 122.0(2)
C16 C21 C20 123.4(2)
O1 C21 C20 114.6(2)
N3 C22 C23 114.9(2)
N3 C24 C25 112.4(3)
C27 C26 C31 115.9(2)
C27 C26 C1 121.3(2)
C31 C26 C1 122.7(2)
C28 C27 O1 114.4(2)
C28 C27 C26 122.4(2)
O1 C27 C26 123.1(2)
C27 C28 C29 121.3(2)
N4 C29 C28 121.9(2)
N4 C29 C30 121.5(2)
C28 C29 C30 116.6(2)
C31 C30 C29 120.7(2)
C30 C31 C26 123.1(2)
C33 C32 N4 108.1(4)
N4 C34 C35 114.4(3)

loop_
_geom_bond_atom_site_label_1
_geom_bond_atom_site_label_2
_geom_bond_distance
S1 C8 1.742(3)
S1 C1 1.895(2)
O1 C27 1.379(3)
O1 C21 1.380(3)
N4 C29 1.377(3)
N4 C34 1.449(4)
N4 C32 1.540(4)
N3 C19 1.377(3)
N3 C22 1.446(3)
N3 C24 1.468(4)
N1 C8 1.287(3)
N1 N2 1.404(3)
N2 C9 1.267(3)
C15 C14 1.368(4)
C15 C10 1.384(4)
C14 C13 1.376(5)
C13 C12 1.358(5)
C12 C11 1.388(5)
C11 C10 1.377(4)
C10 C9 1.468(4)
C8 C7 1.461(3)
C7 C2 1.378(3)
C7 C6 1.391(3)
C6 C5 1.372(3)
C5 C4 1.379(4)
C4 C3 1.374(3)
C3 C2 1.384(3)
C2 C1 1.526(3)
C1 C26 1.503(3)
C1 C16 1.513(3)
C16 C21 1.378(3)
C16 C17 1.382(3)
C17 C18 1.366(3)
C18 C19 1.406(3)
C19 C20 1.393(3)
C20 C21 1.385(3)
C22 C23 1.505(4)
C24 C25 1.472(5)
C26 C27 1.380(3)
C26 C31 1.392(3)
C27 C28 1.376(3)
C28 C29 1.394(3)
C29 C30 1.405(3)
C30 C31 1.363(3)
C32 C33 1.411(5)
C34 C35 1.500(5)
